data_4088634
loop_
_publ_author_name
'Basalov, Ivan V.'
'Liu, Bo'
'Roisnel, Thierry'
'Cherkasov, Anton V.'
'Fukin, Georgy K.'
'Carpentier, Jean-Fran\,cois'
'Sarazin, Yann'
'Trifonov, Alexander A.'

_publ_section_title
;
 Amino Ether--Phenolato Precatalysts of Divalent Rare Earths and Alkaline
 Earths for the Single and Double Hydrophosphination of Activated Alkenes
;
_journal_issue 19
_journal_name_full Organometallics
_journal_page_first 3261
_journal_paper_doi 10.1021/acs.organomet.6b00252
_journal_volume 35
_journal_year 2016
_chemical_formula_sum 'C31 H60 N2 O5 Si2 Yb'
_chemical_formula_weight 770.03
_space_group_IT_number 14
_space_group_name_Hall '-P 2ybc'
_space_group_name_H-M_alt 'P 1 21/c 1'
_symmetry_cell_setting monoclinic
_symmetry_space_group_name_H-M 'P 1 21/c 1'
_atom_sites_solution_hydrogens geom
_atom_sites_solution_primary direct
_atom_sites_solution_secondary difmap
_audit_creation_method SHELXL-97
_cell_angle_alpha 90.00
_cell_angle_beta 106.3560(15)
_cell_angle_gamma 90.00
_cell_formula_units_Z 4
_cell_length_a 11.52832(16)
_cell_length_b 18.6070(2)
_cell_length_c 17.9724(3)
_cell_measurement_reflns_used 28142
_cell_measurement_temperature 100(2)
_cell_measurement_theta_max 32.6401
_cell_measurement_theta_min 2.8905
_cell_volume 3699.20(9)
_computing_cell_refinement 'CrysAlisPro, Agilent Technologies'
_computing_data_collection 'CrysAlisPro, Agilent Technologies'
_computing_data_reduction 'CrysAlisPro, Agilent Technologies'
_computing_molecular_graphics 'Bruker SHELXTL'
_computing_publication_material 'Bruker SHELXTL'
_computing_structure_refinement 'SHELXL-97 (Sheldrick, 2008)'
_computing_structure_solution 'SHELXS-97 (Sheldrick, 2008)'
_diffrn_ambient_temperature 100(2)
_diffrn_measured_fraction_theta_full 0.985
_diffrn_measured_fraction_theta_max 0.985
_diffrn_measurement_device_type 'Xcalibur, Eos'
_diffrn_measurement_method 'omega scans'
_diffrn_radiation_monochromator graphite
_diffrn_radiation_source 'fine-focus sealed tube'
_diffrn_radiation_type MoK\a
_diffrn_radiation_wavelength 0.71073
_diffrn_reflns_av_R_equivalents 0.0529
_diffrn_reflns_av_sigmaI/netI 0.0254
_diffrn_reflns_limit_h_max 14
_diffrn_reflns_limit_h_min -14
_diffrn_reflns_limit_k_max 22
_diffrn_reflns_limit_k_min -22
_diffrn_reflns_limit_l_max 22
_diffrn_reflns_limit_l_min -22
_diffrn_reflns_number 56137
_diffrn_reflns_theta_full 26.00
_diffrn_reflns_theta_max 26.00
_diffrn_reflns_theta_min 3.22
_exptl_absorpt_coefficient_mu 2.629
_exptl_absorpt_correction_T_max 0.6214
_exptl_absorpt_correction_T_min 0.6214
_exptl_absorpt_correction_type multi-scan
_exptl_absorpt_process_details
;
CrysAlisPro, Agilent Technologies,
Version 1.171.36.24 (release 03-12-2012 CrysAlis171 .NET)
(compiled Dec  3 2012,18:21:49)
Empirical absorption correction using spherical harmonics,
 implemented in SCALE3 ABSPACK scaling algorithm.
;
_exptl_crystal_colour orange
_exptl_crystal_density_diffrn 1.383
_exptl_crystal_density_method 'not measured'
_exptl_crystal_description prism
_exptl_crystal_F_000 1592
_exptl_crystal_size_max 0.20
_exptl_crystal_size_mid 0.20
_exptl_crystal_size_min 0.20
_refine_diff_density_max 1.807
_refine_diff_density_min -1.208
_refine_diff_density_rms 0.101
_refine_ls_extinction_method none
_refine_ls_goodness_of_fit_ref 1.175
_refine_ls_hydrogen_treatment constr
_refine_ls_matrix_type full
_refine_ls_number_parameters 382
_refine_ls_number_reflns 7163
_refine_ls_number_restraints 0
_refine_ls_restrained_S_all 1.175
_refine_ls_R_factor_all 0.0358
_refine_ls_R_factor_gt 0.0319
_refine_ls_shift/su_max 0.003
_refine_ls_shift/su_mean 0.000
_refine_ls_structure_factor_coef Fsqd
_refine_ls_weighting_details 'calc w=1/[\s^2^(Fo^2^)+(0.0230P)^2^+10.5400P] where P=(Fo^2^+2Fc^2^)/3'
_refine_ls_weighting_scheme calc
_refine_ls_wR_factor_gt 0.0712
_refine_ls_wR_factor_ref 0.0725
_reflns_number_gt 6615
_reflns_number_total 7163
_reflns_threshold_expression >2sigma(I)
_cod_data_source_file om6b00252_si_002.cif
_cod_data_source_block ybocr
_cod_depositor_comments
;
The following automatic conversions were performed:

data item '_symmetry_cell_setting' value 'Monoclinic' was changed to
'monoclinic' in accordance with the
/home/saulius/struct/COD-crude-data/automatic-downloads/DataCite-retrospective/ACS/depositions/lib/dictionaries/cif_core.dic
dictionary named 'cif_core.dic' version 2.4.2 last updated on
2011-04-26.

Automatic conversion script
Id: cif_fix_values 6909 2019-04-08 15:41:33Z antanas 
;
_cod_original_cell_volume 3699.18(8)
_cod_original_sg_symbol_H-M P2(1)/c
_cod_database_code 4088634

loop_
_symmetry_equiv_pos_as_xyz
'x, y, z'
'-x, y+1/2, -z+1/2'
'-x, -y, -z'
'x, -y-1/2, z-1/2'

loop_
_atom_site_label
_atom_site_type_symbol
_atom_site_fract_x
_atom_site_fract_y
_atom_site_fract_z
_atom_site_U_iso_or_equiv
_atom_site_adp_type
_atom_site_occupancy
_atom_site_symmetry_multiplicity
_atom_site_calc_flag
_atom_site_refinement_flags
Yb1 Yb 0.442434(11) 0.513236(7) 0.721966(7) 0.01391(3) Uani 1 1 d .
Si1 Si 0.66995(7) 0.59657(5) 0.68768(5) 0.01829(18) Uani 1 1 d .
Si2 Si 0.73695(8) 0.58476(5) 0.86025(5) 0.02001(19) Uani 1 1 d .
O1 O 0.35343(18) 0.61166(11) 0.65428(11) 0.0162(4) Uani 1 1 d .
O2 O 0.46651(19) 0.44660(11) 0.84499(12) 0.0189(5) Uani 1 1 d .
O3 O 0.5488(2) 0.38826(11) 0.72945(12) 0.0216(5) Uani 1 1 d .
O4 O 0.3469(2) 0.41504(12) 0.61000(12) 0.0219(5) Uani 1 1 d .
O5 O 0.21008(19) 0.47190(11) 0.69922(13) 0.0212(5) Uani 1 1 d .
N1 N 0.3226(2) 0.57219(13) 0.81123(14) 0.0166(5) Uani 1 1 d .
N2 N 0.6468(2) 0.56476(14) 0.77114(14) 0.0173(6) Uani 1 1 d .
C1 C 0.2706(3) 0.68670(15) 0.73260(16) 0.0145(6) Uani 1 1 d .
C2 C 0.2806(3) 0.66497(15) 0.65897(16) 0.0143(6) Uani 1 1 d .
C3 C 0.2072(3) 0.70173(15) 0.59230(15) 0.0142(6) Uani 1 1 d .
C4 C 0.1303(3) 0.75612(16) 0.60289(16) 0.0164(6) Uani 1 1 d .
H4A H 0.0829 0.7806 0.5582 0.020 Uiso 1 1 calc R
C5 C 0.1184(3) 0.77697(16) 0.67525(17) 0.0167(6) Uani 1 1 d .
C6 C 0.1901(3) 0.74062(16) 0.73922(16) 0.0174(6) Uani 1 1 d .
H6A H 0.1840 0.7529 0.7893 0.021 Uiso 1 1 calc R
C7 C 0.2119(3) 0.68082(17) 0.51038(16) 0.0202(7) Uani 1 1 d .
C8 C 0.1799(3) 0.60103(18) 0.49536(18) 0.0273(8) Uani 1 1 d .
H8A H 0.0980 0.5924 0.4995 0.041 Uiso 1 1 calc R
H8B H 0.2376 0.5717 0.5338 0.041 Uiso 1 1 calc R
H8C H 0.1835 0.5881 0.4432 0.041 Uiso 1 1 calc R
C9 C 0.3384(3) 0.69491(19) 0.50150(18) 0.0260(8) Uani 1 1 d .
H9A H 0.3582 0.7460 0.5103 0.039 Uiso 1 1 calc R
H9B H 0.3400 0.6817 0.4490 0.039 Uiso 1 1 calc R
H9C H 0.3979 0.6661 0.5395 0.039 Uiso 1 1 calc R
C10 C 0.1206(3) 0.72409(19) 0.44729(17) 0.0279(8) Uani 1 1 d .
H10A H 0.1405 0.7753 0.4537 0.042 Uiso 1 1 calc R
H10B H 0.0389 0.7163 0.4520 0.042 Uiso 1 1 calc R
H10C H 0.1242 0.7082 0.3960 0.042 Uiso 1 1 calc R
C11 C 0.0309(3) 0.83612(18) 0.68567(18) 0.0235(7) Uani 1 1 d .
C12 C -0.0300(3) 0.8743(2) 0.6098(2) 0.0331(9) Uani 1 1 d .
H12A H -0.0737 0.8392 0.5715 0.050 Uiso 1 1 calc R
H12B H 0.0314 0.8982 0.5904 0.050 Uiso 1 1 calc R
H12C H -0.0869 0.9102 0.6187 0.050 Uiso 1 1 calc R
C13 C 0.1012(3) 0.89389(18) 0.7426(2) 0.0287(8) Uani 1 1 d .
H13A H 0.0443 0.9296 0.7518 0.043 Uiso 1 1 calc R
H13B H 0.1594 0.9176 0.7202 0.043 Uiso 1 1 calc R
H13C H 0.1442 0.8711 0.7917 0.043 Uiso 1 1 calc R
C14 C -0.0651(3) 0.8036(2) 0.7188(2) 0.0299(8) Uani 1 1 d .
H14A H -0.1090 0.7661 0.6838 0.045 Uiso 1 1 calc R
H14B H -0.1217 0.8412 0.7242 0.045 Uiso 1 1 calc R
H14C H -0.0263 0.7825 0.7697 0.045 Uiso 1 1 calc R
C15 C 0.3476(3) 0.65045(16) 0.80452(16) 0.0171(6) Uani 1 1 d .
H15A H 0.4335 0.6562 0.8059 0.021 Uiso 1 1 calc R
H15B H 0.3357 0.6756 0.8504 0.021 Uiso 1 1 calc R
C16 C 0.3849(3) 0.54877(17) 0.89106(16) 0.0210(7) Uani 1 1 d .
H16A H 0.3383 0.5652 0.9265 0.025 Uiso 1 1 calc R
H16B H 0.4659 0.5713 0.9079 0.025 Uiso 1 1 calc R
C17 C 0.3984(3) 0.46773(17) 0.89640(17) 0.0223(7) Uani 1 1 d .
H17A H 0.4409 0.4533 0.9502 0.027 Uiso 1 1 calc R
H17B H 0.3179 0.4445 0.8813 0.027 Uiso 1 1 calc R
C18 C 0.5069(3) 0.37379(17) 0.85275(18) 0.0232(7) Uani 1 1 d .
H18A H 0.4382 0.3408 0.8313 0.028 Uiso 1 1 calc R
H18B H 0.5433 0.3618 0.9081 0.028 Uiso 1 1 calc R
C19 C 0.5999(3) 0.36641(19) 0.80839(18) 0.0252(8) Uani 1 1 d .
H19A H 0.6711 0.3966 0.8329 0.030 Uiso 1 1 calc R
H19B H 0.6270 0.3158 0.8100 0.030 Uiso 1 1 calc R
C20 C 0.5002(3) 0.33025(17) 0.67851(18) 0.0232(7) Uani 1 1 d .
H20A H 0.4434 0.3018 0.6989 0.028 Uiso 1 1 calc R
H20B H 0.5658 0.2982 0.6729 0.028 Uiso 1 1 calc R
C21 C 0.4348(3) 0.36359(18) 0.60102(18) 0.0231(7) Uani 1 1 d .
H21A H 0.4940 0.3876 0.5788 0.028 Uiso 1 1 calc R
H21B H 0.3940 0.3254 0.5646 0.028 Uiso 1 1 calc R
C22 C 0.2369(3) 0.38145(18) 0.6135(2) 0.0268(8) Uani 1 1 d .
H22A H 0.2537 0.3463 0.6566 0.032 Uiso 1 1 calc R
H22B H 0.1994 0.3556 0.5645 0.032 Uiso 1 1 calc R
C23 C 0.1539(3) 0.43861(18) 0.62619(19) 0.0252(8) Uani 1 1 d .
H23A H 0.1392 0.4746 0.5840 0.030 Uiso 1 1 calc R
H23B H 0.0753 0.4174 0.6266 0.030 Uiso 1 1 calc R
C24 C 0.1390(3) 0.53172(16) 0.71161(18) 0.0205(7) Uani 1 1 d .
H24A H 0.0539 0.5168 0.7033 0.025 Uiso 1 1 calc R
H24B H 0.1413 0.5709 0.6748 0.025 Uiso 1 1 calc R
C25 C 0.1917(3) 0.55713(17) 0.79373(18) 0.0213(7) Uani 1 1 d .
H25A H 0.1492 0.6013 0.8021 0.026 Uiso 1 1 calc R
H25B H 0.1785 0.5199 0.8299 0.026 Uiso 1 1 calc R
C26 C 0.5781(3) 0.54317(18) 0.60161(18) 0.0235(7) Uani 1 1 d .
H26A H 0.5958 0.5602 0.5544 0.035 Uiso 1 1 calc R
H26B H 0.4918 0.5495 0.5965 0.035 Uiso 1 1 calc R
H26C H 0.5991 0.4921 0.6094 0.035 Uiso 1 1 calc R
C27 C 0.6298(3) 0.69481(17) 0.6706(2) 0.0256(7) Uani 1 1 d .
H27A H 0.6403 0.7096 0.6206 0.038 Uiso 1 1 calc R
H27B H 0.6827 0.7236 0.7121 0.038 Uiso 1 1 calc R
H27C H 0.5454 0.7021 0.6702 0.038 Uiso 1 1 calc R
C28 C 0.8250(3) 0.5874(2) 0.6744(2) 0.0325(8) Uani 1 1 d .
H28A H 0.8820 0.6174 0.7126 0.049 Uiso 1 1 calc R
H28B H 0.8233 0.6030 0.6220 0.049 Uiso 1 1 calc R
H28C H 0.8507 0.5371 0.6816 0.049 Uiso 1 1 calc R
C29 C 0.6929(4) 0.6710(2) 0.9019(2) 0.0350(9) Uani 1 1 d .
H29A H 0.6954 0.7111 0.8671 0.053 Uiso 1 1 calc R
H29B H 0.7497 0.6801 0.9530 0.053 Uiso 1 1 calc R
H29C H 0.6110 0.6661 0.9072 0.053 Uiso 1 1 calc R
C30 C 0.9019(3) 0.5981(2) 0.8689(2) 0.0364(9) Uani 1 1 d .
H30A H 0.9332 0.5558 0.8483 0.055 Uiso 1 1 calc R
H30B H 0.9466 0.6047 0.9235 0.055 Uiso 1 1 calc R
H30C H 0.9119 0.6408 0.8393 0.055 Uiso 1 1 calc R
C31 C 0.7390(3) 0.51416(18) 0.93648(18) 0.0238(7) Uani 1 1 d .
H31A H 0.7809 0.4712 0.9260 0.036 Uiso 1 1 calc R
H31B H 0.6558 0.5017 0.9351 0.036 Uiso 1 1 calc R
H31C H 0.7812 0.5331 0.9878 0.036 Uiso 1 1 calc R

loop_
_atom_site_aniso_label
_atom_site_aniso_U_11
_atom_site_aniso_U_22
_atom_site_aniso_U_33
_atom_site_aniso_U_23
_atom_site_aniso_U_13
_atom_site_aniso_U_12
Yb1 0.01430(6) 0.01504(6) 0.01290(6) 0.00075(4) 0.00468(4) 0.00098(5)
Si1 0.0155(4) 0.0204(4) 0.0206(4) 0.0043(3) 0.0077(3) 0.0019(3)
Si2 0.0167(4) 0.0204(4) 0.0200(4) 0.0009(3) 0.0003(3) -0.0009(3)
O1 0.0147(9) 0.0197(10) 0.0155(9) 0.0001(8) 0.0062(8) 0.0035(8)
O2 0.0255(11) 0.0151(10) 0.0184(10) 0.0036(8) 0.0100(8) 0.0023(8)
O3 0.0250(11) 0.0205(11) 0.0184(10) 0.0007(8) 0.0047(9) 0.0032(9)
O4 0.0220(11) 0.0209(11) 0.0230(11) -0.0003(9) 0.0069(9) 0.0023(9)
O5 0.0183(10) 0.0190(11) 0.0242(11) -0.0028(8) 0.0025(9) 0.0000(8)
N1 0.0197(12) 0.0179(12) 0.0126(11) 0.0020(9) 0.0050(9) 0.0008(10)
N2 0.0122(11) 0.0224(13) 0.0164(12) 0.0005(10) 0.0025(9) -0.0009(10)
C1 0.0150(13) 0.0162(14) 0.0123(12) 0.0021(10) 0.0040(11) -0.0007(11)
C2 0.0165(13) 0.0135(13) 0.0134(13) 0.0006(10) 0.0049(11) -0.0014(11)
C3 0.0149(13) 0.0188(14) 0.0090(12) 0.0007(10) 0.0036(10) -0.0010(11)
C4 0.0183(14) 0.0191(14) 0.0116(13) 0.0024(11) 0.0038(11) 0.0001(11)
C5 0.0188(14) 0.0170(14) 0.0157(13) 0.0008(11) 0.0071(11) 0.0016(11)
C6 0.0238(15) 0.0186(14) 0.0118(13) -0.0009(11) 0.0083(11) 0.0007(12)
C7 0.0232(15) 0.0288(16) 0.0096(13) 0.0001(11) 0.0062(11) 0.0063(13)
C8 0.0356(18) 0.0309(18) 0.0132(14) -0.0035(13) 0.0032(13) 0.0039(15)
C9 0.0266(16) 0.0383(19) 0.0176(14) 0.0054(13) 0.0135(12) 0.0079(14)
C10 0.0353(18) 0.0376(19) 0.0107(13) 0.0017(13) 0.0064(13) 0.0132(15)
C11 0.0266(16) 0.0244(16) 0.0214(15) 0.0018(12) 0.0100(13) 0.0076(13)
C12 0.0385(19) 0.0355(19) 0.0261(17) 0.0038(14) 0.0106(15) 0.0199(16)
C13 0.0351(18) 0.0233(17) 0.0306(17) -0.0009(13) 0.0139(14) 0.0059(14)
C14 0.0258(16) 0.0339(19) 0.0336(18) -0.0005(14) 0.0141(14) 0.0055(14)
C15 0.0221(15) 0.0175(14) 0.0108(13) -0.0006(11) 0.0030(11) 0.0009(12)
C16 0.0290(16) 0.0257(16) 0.0100(12) 0.0010(11) 0.0081(12) 0.0066(13)
C17 0.0263(15) 0.0258(16) 0.0175(14) 0.0039(12) 0.0107(12) 0.0041(13)
C18 0.0308(17) 0.0197(15) 0.0206(15) 0.0044(12) 0.0097(13) 0.0065(13)
C19 0.0243(16) 0.0277(17) 0.0201(15) -0.0009(13) 0.0005(13) 0.0082(13)
C20 0.0302(17) 0.0153(15) 0.0236(15) -0.0023(12) 0.0069(13) 0.0026(13)
C21 0.0270(16) 0.0262(16) 0.0178(14) -0.0014(12) 0.0093(12) 0.0039(13)
C22 0.0239(16) 0.0267(17) 0.0285(17) -0.0083(13) 0.0051(13) -0.0082(13)
C23 0.0169(15) 0.0297(17) 0.0259(16) -0.0015(13) 0.0011(13) -0.0036(13)
C24 0.0150(13) 0.0187(15) 0.0288(16) 0.0060(12) 0.0079(12) 0.0022(11)
C25 0.0219(14) 0.0224(16) 0.0243(15) 0.0051(12) 0.0142(12) 0.0015(12)
C26 0.0253(15) 0.0272(16) 0.0221(14) 0.0011(13) 0.0131(12) 0.0022(13)
C27 0.0230(16) 0.0220(16) 0.0342(17) 0.0053(13) 0.0118(14) 0.0012(13)
C28 0.0264(17) 0.0335(19) 0.0410(19) 0.0107(15) 0.0151(15) 0.0039(15)
C29 0.038(2) 0.0295(19) 0.0286(18) -0.0065(15) -0.0048(16) 0.0030(16)
C30 0.0225(18) 0.049(2) 0.0323(19) 0.0057(17) -0.0015(15) -0.0045(16)
C31 0.0246(16) 0.0269(16) 0.0163(14) 0.0000(12) -0.0002(12) -0.0009(14)

loop_
_atom_type_symbol
_atom_type_description
_atom_type_scat_dispersion_real
_atom_type_scat_dispersion_imag
_atom_type_scat_source
C C 0.0033 0.0016 'International Tables Vol C Tables 4.2.6.8 and 6.1.1.4'
H H 0.0000 0.0000 'International Tables Vol C Tables 4.2.6.8 and 6.1.1.4'
N N 0.0061 0.0033 'International Tables Vol C Tables 4.2.6.8 and 6.1.1.4'
O O 0.0106 0.0060 'International Tables Vol C Tables 4.2.6.8 and 6.1.1.4'
Si Si 0.0817 0.0704 'International Tables Vol C Tables 4.2.6.8 and 6.1.1.4'
Yb Yb -0.3850 5.5486 'International Tables Vol C Tables 4.2.6.8 and 6.1.1.4'

loop_
_geom_angle_atom_site_label_1
_geom_angle_atom_site_label_2
_geom_angle_atom_site_label_3
_geom_angle
O1 Yb1 N2 96.90(8)
O1 Yb1 O2 142.99(7)
N2 Yb1 O2 91.10(8)
O1 Yb1 O3 151.30(7)
N2 Yb1 O3 86.58(8)
O2 Yb1 O3 64.95(7)
O1 Yb1 N1 75.86(7)
N2 Yb1 N1 103.43(8)
O2 Yb1 N1 67.14(7)
O3 Yb1 N1 131.15(7)
O1 Yb1 O5 82.53(7)
N2 Yb1 O5 166.04(8)
O2 Yb1 O5 81.38(7)
O3 Yb1 O5 100.65(7)
N1 Yb1 O5 62.83(7)
O1 Yb1 O4 96.76(7)
N2 Yb1 O4 132.48(8)
O2 Yb1 O4 104.17(7)
O3 Yb1 O4 61.66(6)
N1 Yb1 O4 124.04(7)
O5 Yb1 O4 61.21(7)
O1 Yb1 Si1 77.37(5)
N2 Yb1 Si1 30.92(6)
O2 Yb1 Si1 120.89(5)
O3 Yb1 Si1 92.42(5)
N1 Yb1 Si1 120.43(6)
O5 Yb1 Si1 157.55(5)
O4 Yb1 Si1 111.18(5)
N2 Si1 C28 118.16(15)
N2 Si1 C27 112.80(15)
C28 Si1 C27 105.42(16)
N2 Si1 C26 110.33(14)
C28 Si1 C26 100.48(16)
C27 Si1 C26 108.67(15)
N2 Si1 Yb1 48.11(8)
C28 Si1 Yb1 145.99(12)
C27 Si1 Yb1 108.54(11)
C26 Si1 Yb1 66.98(10)
N2 Si2 C30 116.46(16)
N2 Si2 C31 114.37(14)
C30 Si2 C31 103.07(16)
N2 Si2 C29 113.53(15)
C30 Si2 C29 103.43(19)
C31 Si2 C29 104.51(17)
C2 O1 Yb1 140.42(18)
C17 O2 C18 115.0(2)
C17 O2 Yb1 119.72(17)
C18 O2 Yb1 120.87(17)
C20 O3 C19 113.5(2)
C20 O3 Yb1 123.19(17)
C19 O3 Yb1 111.04(18)
C22 O4 C21 112.1(2)
C22 O4 Yb1 116.17(18)
C21 O4 Yb1 112.40(17)
C23 O5 C24 110.3(2)
C23 O5 Yb1 115.80(18)
C24 O5 Yb1 109.87(16)
C16 N1 C25 109.8(2)
C16 N1 C15 108.3(2)
C25 N1 C15 112.1(2)
C16 N1 Yb1 105.88(18)
C25 N1 Yb1 118.07(18)
C15 N1 Yb1 102.14(17)
Si2 N2 Si1 123.54(15)
Si2 N2 Yb1 134.18(14)
Si1 N2 Yb1 100.98(11)
C6 C1 C2 121.0(3)
C6 C1 C15 119.7(3)
C2 C1 C15 119.3(3)
O1 C2 C1 119.7(2)
O1 C2 C3 122.9(3)
C1 C2 C3 117.4(3)
C4 C3 C2 118.8(3)
C4 C3 C7 120.6(2)
C2 C3 C7 120.6(3)
C3 C4 C5 124.1(3)
C6 C5 C4 116.3(3)
C6 C5 C11 120.3(3)
C4 C5 C11 123.3(3)
C5 C6 C1 122.4(3)
C9 C7 C8 109.6(3)
C9 C7 C3 110.3(2)
C8 C7 C3 110.0(3)
C9 C7 C10 107.9(3)
C8 C7 C10 107.2(3)
C3 C7 C10 111.8(3)
C12 C11 C14 109.4(3)
C12 C11 C5 112.2(3)
C14 C11 C5 109.7(3)
C12 C11 C13 106.9(3)
C14 C11 C13 108.7(3)
C5 C11 C13 109.8(3)
N1 C15 C1 115.1(2)
N1 C16 C17 111.6(2)
O2 C17 C16 107.4(2)
O2 C18 C19 107.2(3)
O3 C19 C18 110.0(3)
O3 C20 C21 106.5(2)
O4 C21 C20 110.7(3)
O4 C22 C23 108.1(3)
O5 C23 C22 107.7(3)
O5 C24 C25 107.8(2)
N1 C25 C24 111.9(2)

loop_
_geom_bond_atom_site_label_1
_geom_bond_atom_site_label_2
_geom_bond_distance
Yb1 O1 2.277(2)
Yb1 N2 2.466(2)
Yb1 O2 2.481(2)
Yb1 O3 2.615(2)
Yb1 N1 2.633(3)
Yb1 O5 2.705(2)
Yb1 O4 2.712(2)
Yb1 Si1 3.2517(9)
Si1 N2 1.702(3)
Si1 C28 1.876(4)
Si1 C27 1.890(3)
Si1 C26 1.892(3)
Si2 N2 1.687(2)
Si2 C30 1.881(4)
Si2 C31 1.894(3)
Si2 C29 1.899(4)
O1 C2 1.318(4)
O2 C17 1.426(4)
O2 C18 1.426(4)
O3 C20 1.424(4)
O3 C19 1.433(4)
O4 C22 1.431(4)
O4 C21 1.435(4)
O5 C23 1.431(4)
O5 C24 1.436(4)
N1 C16 1.478(4)
N1 C25 1.479(4)
N1 C15 1.496(4)
C1 C6 1.394(4)
C1 C2 1.419(4)
C1 C15 1.506(4)
C2 C3 1.431(4)
C3 C4 1.394(4)
C3 C7 1.538(4)
C4 C5 1.400(4)
C5 C6 1.388(4)
C5 C11 1.539(4)
C7 C9 1.534(4)
C7 C8 1.535(5)
C7 C10 1.540(4)
C11 C12 1.522(5)
C11 C14 1.522(5)
C11 C13 1.546(5)
C16 C17 1.516(4)
C18 C19 1.511(5)
C20 C21 1.517(4)
C22 C23 1.491(5)
C24 C25 1.505(4)
